data_9010478
loop_
_publ_author_name
'Nestola, F.'
'Ballaran, T. B.'
'Liebske, C.'
'Thompson, R.'
'Downs, R. T.'

_publ_section_title
;
 The effect of the hedenbergitic substitution on the compressibility
 of jadeite
 Sample: Jd53Hd47, P = 6.09 GPa
;
_journal_name_full 'American Mineralogist'
_journal_page_first 1005
_journal_page_last 1013
_journal_paper_doi 10.2138/am.2008.2773
_journal_volume 93
_journal_year 2008
_chemical_compound_source Synthetic
_chemical_formula_sum 'Al0.52 Ca0.47 Fe0.48 Na0.53 O6 Si2'
_chemical_name_mineral Jadeite
_space_group_IT_number 15
_symmetry_space_group_name_Hall '-C 2yc'
_symmetry_space_group_name_H-M 'C 1 2/c 1'
_cell_angle_alpha 90
_cell_angle_beta 106.097
_cell_angle_gamma 90
_cell_length_a 9.4632
_cell_length_b 8.6170
_cell_length_c 5.1857
_cell_formula_units_Z 4
_cell_volume 406.286
_database_code_amcsd 0004610
_diffrn_ambient_pressure 6.09e+06
_exptl_crystal_density_diffrn 3.662
_cod_original_formula_sum '(Na.53 Ca.47) (Al.52 Fe.48) Si2 O6'
_cod_database_code 9010478

loop_
_space_group_symop_operation_xyz
x,y,z
1/2+x,1/2+y,z
x,-y,1/2+z
1/2+x,1/2-y,1/2+z
-x,y,1/2-z
1/2-x,1/2+y,1/2-z
-x,-y,-z
1/2-x,1/2-y,-z

loop_
_atom_site_label
_atom_site_fract_x
_atom_site_fract_y
_atom_site_fract_z
_atom_site_occupancy
_atom_site_U_iso_or_equiv
NaM2 0.00000 0.30460 0.25000 0.53000 0.01200
CaM2 0.00000 0.30460 0.25000 0.47000 0.01200
AlM1 0.00000 0.90660 0.25000 0.52000 0.00680
Fe2+M1 0.00000 0.90660 0.25000 0.48000 0.00680
SiT 0.28880 0.09280 0.23000 1.00000 0.00740
O1 0.11250 0.08250 0.13660 1.00000 0.01400
O2 0.35880 0.25890 0.31240 1.00000 0.01200
O3 0.35440 0.01880 0.99670 1.00000 0.01100

loop_
_cod_related_entry_id
_cod_related_entry_database
_cod_related_entry_code
1 AMCSD 0004610
